data_4517635
loop_
_publ_author_name
'Khatua, Sajal'
'Biswas, Protap'

_publ_section_title
;
 Flexible Luminescent MOF: Trapping of Less Stable Conformation of
 Rotational Isomers, In Situ Guest-Responsive Turn-Off and Turn-On
 Luminescence and Mechanistic Study.
;
_journal_name_full 'ACS applied materials &amp; interfaces'
_journal_paper_doi 10.1021/acsami.0c02891
_journal_year 2020
_chemical_formula_moiety 'C22 H17 Cu I N3 O, C6 H4 Cl1.5'
_chemical_formula_sum 'C28 H21 Cl1.5 Cu I N3 O'
_chemical_formula_weight 659.09
_space_group_crystal_system monoclinic
_space_group_IT_number 15
_space_group_name_Hall '-C 2yc'
_space_group_name_H-M_alt 'C 1 2/c 1'
_atom_sites_solution_hydrogens geom
_atom_sites_solution_primary direct
_audit_creation_date 2019-03-30
_audit_creation_method
;
Olex2 1.2
(compiled 2018.05.29 svn.r3508 for OlexSys, GUI svn.r5506)
;
_cell_angle_alpha 90
_cell_angle_beta 112.848(2)
_cell_angle_gamma 90
_cell_formula_units_Z 8
_cell_length_a 23.9180(9)
_cell_length_b 12.7420(5)
_cell_length_c 17.8041(7)
_cell_measurement_reflns_used 9887
_cell_measurement_temperature 100
_cell_measurement_theta_max 25.41
_cell_measurement_theta_min 2.42
_cell_volume 5000.3(3)
_computing_cell_refinement 'SAINT v8.34A (Bruker, 2013)'
_computing_data_reduction 'SAINT v8.34A (Bruker, 2013)'
_computing_molecular_graphics 'Olex2 (Dolomanov et al., 2009)'
_computing_publication_material 'Olex2 (Dolomanov et al., 2009)'
_computing_structure_refinement 'XL (Sheldrick, 2008)'
_computing_structure_solution 'ShelXS (Sheldrick, 2008)'
_diffrn_ambient_temperature 100.0
_diffrn_measured_fraction_theta_full 0.999
_diffrn_measured_fraction_theta_max 0.989
_diffrn_measurement_device_type 'Bruker APEX-II CCD'
_diffrn_measurement_method '\f and \w scans'
_diffrn_radiation_type MoK\a
_diffrn_radiation_wavelength 0.71073
_diffrn_reflns_av_R_equivalents 0.0381
_diffrn_reflns_av_unetI/netI 0.0311
_diffrn_reflns_Laue_measured_fraction_full 0.999
_diffrn_reflns_Laue_measured_fraction_max 0.989
_diffrn_reflns_limit_h_max 28
_diffrn_reflns_limit_h_min -27
_diffrn_reflns_limit_k_max 15
_diffrn_reflns_limit_k_min -15
_diffrn_reflns_limit_l_max 21
_diffrn_reflns_limit_l_min -21
_diffrn_reflns_number 22626
_diffrn_reflns_point_group_measured_fraction_full 0.999
_diffrn_reflns_point_group_measured_fraction_max 0.989
_diffrn_reflns_theta_full 25.242
_diffrn_reflns_theta_max 25.579
_diffrn_reflns_theta_min 1.846
_exptl_absorpt_coefficient_mu 2.296
_exptl_absorpt_correction_T_max 0.7452
_exptl_absorpt_correction_T_min 0.5188
_exptl_absorpt_correction_type multi-scan
_exptl_absorpt_process_details
'SADABS-2014/4 (Bruker,2014/4) was used for absorption correction. wR2(int) was 0.1712 before and 0.0520 after correction. The Ratio of minimum to maximum transmission is 0.6962. The \l/2 correction factor is 0.00150.'
_exptl_crystal_colour 'clear light yellow'
_exptl_crystal_colour_lustre clear
_exptl_crystal_colour_modifier light
_exptl_crystal_colour_primary yellow
_exptl_crystal_density_diffrn 1.751
_exptl_crystal_description block
_exptl_crystal_F_000 2604
_exptl_crystal_size_max 0.45
_exptl_crystal_size_mid 0.35
_exptl_crystal_size_min 0.3
_refine_diff_density_max 2.220
_refine_diff_density_min -2.520
_refine_diff_density_rms 0.236
_refine_ls_extinction_method none
_refine_ls_goodness_of_fit_ref 1.035
_refine_ls_hydrogen_treatment constr
_refine_ls_matrix_type full
_refine_ls_number_parameters 287
_refine_ls_number_reflns 4660
_refine_ls_number_restraints 21
_refine_ls_restrained_S_all 1.034
_refine_ls_R_factor_all 0.1017
_refine_ls_R_factor_gt 0.0812
_refine_ls_shift/su_max 0.002
_refine_ls_shift/su_mean 0.000
_refine_ls_structure_factor_coef Fsqd
_refine_ls_weighting_details 'w=1/[\s^2^(Fo^2^)+(0.1501P)^2^+101.0342P] where P=(Fo^2^+2Fc^2^)/3'
_refine_ls_weighting_scheme calc
_refine_ls_wR_factor_gt 0.2275
_refine_ls_wR_factor_ref 0.2560
_reflns_Friedel_coverage 0.000
_reflns_number_gt 3646
_reflns_number_total 4660
_reflns_threshold_expression 'I > 2\s(I)'
_cod_data_source_file 1V.cif
_cod_data_source_block 1v
_cod_original_formula_sum 'C28 H21 Cl1.50 Cu I N3 O'
_cod_database_code 4517635
_shelx_shelxl_version_number 2016/6
_shelx_space_group_comment
;
The symmetry employed for this shelxl refinement is uniquely defined
by the following loop, which should always be used as a source of
symmetry information in preference to the above space-group names.
They are only intended as comments.
;
_olex2_refinement_description
;
1. Fixed Uiso
 At 1.2 times of:
  All C(H) groups
 At 1.5 times of:
  All C(H,H,H) groups
2. Rigid bond restraints
 C29, C28, C27, C26, C25, C24
 with sigma for 1-2 distances of 0.01 and sigma for 1-3 distances of 0.01
3. Uiso/Uaniso restraints and constraints
C29 \\sim Cl2: within 2A with sigma of 0.04 and sigma for terminal atoms of 0.08
Uanis(C26) = Uanis(C24)
Uanis(C24) = Uanis(C25)
Uanis(C28) = Uanis(C27)
4. Rigid body (RIGU) restrains
 Cl2, C29
 with sigma for 1-2 distances of 0.004 and sigma for 1-3 distances of 0.004
5.a Aromatic/amide H refined with riding coordinates:
 C9(H9), C7(H7), C12(H12), C4(H4), C5(H5), C16(H16), C15(H15), C13(H13),
 C20(H20), C21(H21), C2(H2), C1(H1), C18(H18), C19(H19), C28(H28), C27(H27),
 C26(H26), C25(H25)
5.b Fitted hexagon refined as free rotating group:
 C28(C27,C26,C25,C24,C29)
5.c Idealised Me refined as rotating group:
 C23(H23A,H23B,H23C)
;
_olex2_submission_special_instructions 'No special instructions were received'

loop_
_space_group_symop_operation_xyz
'x, y, z'
'-x, y, -z+1/2'
'x+1/2, y+1/2, z'
'-x+1/2, y+1/2, -z+1/2'
'-x, -y, -z'
'x, -y, z-1/2'
'-x+1/2, -y+1/2, -z'
'x+1/2, -y+1/2, z-1/2'

loop_
_atom_site_label
_atom_site_type_symbol
_atom_site_fract_x
_atom_site_fract_y
_atom_site_fract_z
_atom_site_U_iso_or_equiv
_atom_site_adp_type
_atom_site_occupancy
_atom_site_site_symmetry_order
_atom_site_calc_flag
_atom_site_refinement_flags_posn
_atom_site_refinement_flags_adp
_atom_site_refinement_flags_occupancy
_atom_site_disorder_assembly
_atom_site_disorder_group
I1 I 1.04395(3) 0.64266(5) 0.96520(5) 0.0516(3) Uani 1 1 d . . . . .
Cu02 Cu 0.99889(5) 0.45095(9) 0.93479(7) 0.0403(4) Uani 1 1 d . . . . .
N003 N 0.7484(3) 0.3865(6) 0.5661(5) 0.0369(16) Uani 1 1 d . . . . .
N004 N 0.5701(3) 0.1432(6) 0.4464(5) 0.0404(17) Uani 1 1 d . . . . .
N14 N 0.9305(3) 0.4526(6) 0.8232(5) 0.0450(19) Uani 1 1 d . . . . .
O1 O 0.7057(5) 0.8718(6) 0.2258(5) 0.065(2) Uani 1 1 d . . . . .
C9 C 0.7819(4) 0.5500(6) 0.5338(6) 0.0350(18) Uani 1 1 d . . . . .
H9 H 0.810085 0.606285 0.551472 0.042 Uiso 1 1 calc R . . . .
C11 C 0.8381(4) 0.4600(6) 0.6674(6) 0.0346(18) Uani 1 1 d . . . . .
C8 C 0.7350(4) 0.5537(6) 0.4572(6) 0.0364(19) Uani 1 1 d . . . . .
C10 C 0.7878(4) 0.4651(6) 0.5844(6) 0.0352(18) Uani 1 1 d . . . . .
C7 C 0.6951(4) 0.4679(7) 0.4374(6) 0.0380(19) Uani 1 1 d . . . . .
H7 H 0.662753 0.464987 0.385331 0.046 Uiso 1 1 calc R . . . .
C6 C 0.7022(4) 0.3884(7) 0.4921(6) 0.0376(19) Uani 1 1 d . . . . .
C12 C 0.8880(4) 0.5262(8) 0.6896(6) 0.046(2) Uani 1 1 d . . . . .
H12 H 0.891764 0.574994 0.651500 0.055 Uiso 1 1 calc R . . . .
C4 C 0.6609(4) 0.2281(8) 0.5339(6) 0.045(2) Uani 1 1 d . . . . .
H4 H 0.693635 0.229795 0.585664 0.054 Uiso 1 1 calc R . . . .
C5 C 0.6167(4) 0.1542(7) 0.5181(6) 0.043(2) Uani 1 1 d . . . . .
H5 H 0.619157 0.107417 0.560819 0.052 Uiso 1 1 calc R . . . .
C16 C 0.8368(4) 0.3899(7) 0.7255(6) 0.042(2) Uani 1 1 d . . . . .
H16 H 0.803807 0.342370 0.712619 0.051 Uiso 1 1 calc R . . . .
C17 C 0.7275(4) 0.6390(6) 0.3997(6) 0.0380(19) Uani 1 1 d . . . . .
C3 C 0.6585(4) 0.3003(7) 0.4756(6) 0.0375(19) Uani 1 1 d . . . . .
C15 C 0.8827(4) 0.3873(7) 0.8019(6) 0.044(2) Uani 1 1 d . . . . .
H15 H 0.880441 0.338007 0.840608 0.052 Uiso 1 1 calc R . . . .
C22 C 0.7162(6) 0.7984(7) 0.2841(6) 0.051(3) Uani 1 1 d . . . . .
C13 C 0.9315(4) 0.5209(8) 0.7664(7) 0.047(2) Uani 1 1 d . . . . .
H13 H 0.964683 0.568322 0.780588 0.057 Uiso 1 1 calc R . . . .
C20 C 0.7773(4) 0.6995(7) 0.4027(7) 0.044(2) Uani 1 1 d . . . . .
H20 H 0.815900 0.686347 0.444766 0.053 Uiso 1 1 calc R . . . .
C21 C 0.7721(5) 0.7774(8) 0.3466(7) 0.050(2) Uani 1 1 d . . . . .
H21 H 0.806838 0.816957 0.350508 0.060 Uiso 1 1 calc R . . . .
C2 C 0.6114(5) 0.2874(8) 0.3994(6) 0.052(3) Uani 1 1 d . . . . .
H2 H 0.608046 0.333602 0.355942 0.062 Uiso 1 1 calc R . . . .
C1 C 0.5698(5) 0.2079(8) 0.3872(6) 0.054(3) Uani 1 1 d . . . . .
H1 H 0.539456 0.198578 0.334125 0.065 Uiso 1 1 calc R . . . .
C18 C 0.6715(5) 0.6630(8) 0.3359(7) 0.050(2) Uani 1 1 d . . . . .
H18 H 0.636654 0.623523 0.331194 0.060 Uiso 1 1 calc R . . . .
C19 C 0.6658(6) 0.7406(8) 0.2808(7) 0.055(3) Uani 1 1 d . . . . .
H19 H 0.627032 0.755585 0.239791 0.066 Uiso 1 1 calc R . . . .
C23 C 0.7556(7) 0.9365(10) 0.2318(10) 0.080(4) Uani 1 1 d . . . . .
H23A H 0.741222 0.995524 0.193913 0.120 Uiso 1 1 calc GR . . . .
H23B H 0.784960 0.895294 0.218139 0.120 Uiso 1 1 calc GR . . . .
H23C H 0.775094 0.963153 0.287637 0.120 Uiso 1 1 calc GR . . . .
C28 C 0.5635(13) 0.619(2) 0.673(2) 0.242(13) Uani 1 1 d . U . . .
H28 H 0.560372 0.684038 0.697536 0.290 Uiso 1 1 calc R . . . .
C27 C 0.5836(13) 0.6178(19) 0.609(2) 0.242(13) Uani 1 1 d G U . . .
H27 H 0.594228 0.681524 0.590642 0.290 Uiso 1 1 calc R . . . .
C26 C 0.5882(13) 0.523(3) 0.5736(16) 0.264(12) Uani 1 1 d G U . . .
H26 H 0.601953 0.522056 0.530195 0.317 Uiso 1 1 calc R . . . .
C25 C 0.5727(15) 0.4298(19) 0.601(2) 0.264(12) Uani 1 1 d G U . . .
H25 H 0.575822 0.365100 0.576642 0.317 Uiso 1 1 calc R . . . .
C24 C 0.5526(15) 0.431(2) 0.665(2) 0.264(12) Uani 1 1 d G U . . .
C29 C 0.5480(13) 0.526(3) 0.7006(16) 0.244(12) Uani 1 1 d G U . . .
Cl2 Cl 0.500000 0.5675(14) 0.750000 0.226(6) Uani 1 2 d S TU P . .
Cl1 Cl 0.5046(12) 0.3474(14) 0.7085(13) 0.365(12) Uiso 1 1 d . . . . .

loop_
_atom_site_aniso_label
_atom_site_aniso_U_11
_atom_site_aniso_U_22
_atom_site_aniso_U_33
_atom_site_aniso_U_23
_atom_site_aniso_U_13
_atom_site_aniso_U_12
I1 0.0444(4) 0.0388(4) 0.0825(6) -0.0199(3) 0.0366(4) -0.0130(3)
Cu02 0.0265(6) 0.0330(6) 0.0576(7) -0.0081(5) 0.0120(5) 0.0033(4)
N003 0.028(4) 0.034(4) 0.051(4) 0.002(3) 0.017(3) 0.000(3)
N004 0.030(4) 0.042(4) 0.049(4) 0.007(3) 0.014(3) 0.002(3)
N14 0.026(4) 0.032(4) 0.071(5) 0.002(4) 0.012(4) -0.005(3)
O1 0.111(7) 0.040(4) 0.055(4) 0.011(3) 0.045(5) 0.008(4)
C9 0.029(4) 0.026(4) 0.052(5) -0.003(4) 0.018(4) -0.001(3)
C11 0.027(4) 0.025(4) 0.056(5) 0.001(4) 0.021(4) 0.002(3)
C8 0.039(5) 0.025(4) 0.049(5) 0.000(3) 0.021(4) 0.003(3)
C10 0.028(4) 0.026(4) 0.053(5) 0.001(4) 0.017(4) 0.002(3)
C7 0.036(4) 0.030(4) 0.046(5) 0.004(4) 0.014(4) -0.003(4)
C6 0.032(4) 0.032(4) 0.052(5) 0.003(4) 0.020(4) -0.003(4)
C12 0.032(5) 0.043(5) 0.063(6) 0.010(4) 0.020(4) -0.008(4)
C4 0.027(4) 0.045(5) 0.053(5) 0.013(4) 0.005(4) -0.008(4)
C5 0.031(4) 0.043(5) 0.051(5) 0.014(4) 0.010(4) -0.007(4)
C16 0.034(5) 0.030(4) 0.058(6) 0.004(4) 0.012(4) -0.007(4)
C17 0.042(5) 0.025(4) 0.052(5) -0.001(4) 0.024(4) 0.005(3)
C3 0.033(4) 0.034(5) 0.049(5) 0.002(4) 0.020(4) -0.004(4)
C15 0.042(5) 0.030(4) 0.053(5) 0.007(4) 0.013(4) -0.007(4)
C22 0.080(8) 0.026(5) 0.058(6) -0.002(4) 0.040(6) 0.008(5)
C13 0.023(4) 0.044(5) 0.071(6) 0.003(5) 0.014(4) -0.008(4)
C20 0.041(5) 0.027(5) 0.072(6) 0.004(4) 0.031(5) 0.007(4)
C21 0.065(7) 0.029(5) 0.075(7) 0.001(4) 0.049(6) 0.005(4)
C2 0.060(6) 0.040(5) 0.046(5) 0.009(4) 0.010(5) -0.019(5)
C1 0.052(6) 0.048(6) 0.047(5) 0.012(4) 0.003(4) -0.018(5)
C18 0.049(6) 0.035(5) 0.061(6) 0.002(4) 0.015(5) -0.005(4)
C19 0.063(7) 0.036(5) 0.057(6) 0.003(4) 0.014(5) -0.005(5)
C23 0.116(11) 0.058(8) 0.105(10) 0.039(7) 0.084(10) 0.030(8)
C28 0.23(3) 0.195(17) 0.33(4) -0.007(19) 0.14(3) 0.10(2)
C27 0.23(3) 0.195(17) 0.33(4) -0.007(19) 0.14(3) 0.10(2)
C26 0.34(3) 0.214(19) 0.23(3) -0.07(2) 0.11(2) -0.02(3)
C25 0.34(3) 0.214(19) 0.23(3) -0.07(2) 0.11(2) -0.02(3)
C24 0.34(3) 0.214(19) 0.23(3) -0.07(2) 0.11(2) -0.02(3)
C29 0.30(3) 0.21(2) 0.19(2) -0.028(19) 0.062(19) 0.05(2)
Cl2 0.203(14) 0.237(16) 0.185(12) 0.000 0.018(9) 0.000

loop_
_atom_type_symbol
_atom_type_description
_atom_type_scat_dispersion_real
_atom_type_scat_dispersion_imag
_atom_type_scat_source
C C 0.0033 0.0016 'International Tables Vol C Tables 4.2.6.8 and 6.1.1.4'
H H 0.0000 0.0000 'International Tables Vol C Tables 4.2.6.8 and 6.1.1.4'
Cl Cl 0.1484 0.1585 'International Tables Vol C Tables 4.2.6.8 and 6.1.1.4'
Cu Cu 0.3201 1.2651 'International Tables Vol C Tables 4.2.6.8 and 6.1.1.4'
I I -0.4742 1.8119 'International Tables Vol C Tables 4.2.6.8 and 6.1.1.4'
N N 0.0061 0.0033 'International Tables Vol C Tables 4.2.6.8 and 6.1.1.4'
O O 0.0106 0.0060 'International Tables Vol C Tables 4.2.6.8 and 6.1.1.4'

loop_
_geom_angle_atom_site_label_1
_geom_angle_atom_site_label_2
_geom_angle_atom_site_label_3
_geom_angle
_geom_angle_site_symmetry_1
_geom_angle_site_symmetry_3
_geom_angle_publ_flag
Cu02 I1 Cu02 59.28(4) . 5_767 ?
I1 Cu02 I1 120.72(4) . 5_767 ?
Cu02 Cu02 I1 60.69(4) 5_767 . ?
Cu02 Cu02 I1 60.04(5) 5_767 5_767 ?
N004 Cu02 I1 105.4(2) 8_556 . ?
N004 Cu02 I1 101.2(2) 8_556 5_767 ?
N004 Cu02 Cu02 117.7(2) 8_556 5_767 ?
N14 Cu02 I1 106.7(2) . 5_767 ?
N14 Cu02 I1 107.5(2) . . ?
N14 Cu02 Cu02 126.5(2) . 5_767 ?
N14 Cu02 N004 115.7(3) . 8_556 ?
C10 N003 C6 117.4(8) . . ?
C5 N004 Cu02 121.0(6) . 8_455 ?
C1 N004 Cu02 122.6(6) . 8_455 ?
C1 N004 C5 115.8(8) . . ?
C15 N14 Cu02 123.1(7) . . ?
C13 N14 Cu02 120.2(6) . . ?
C13 N14 C15 116.8(8) . . ?
C22 O1 C23 116.4(10) . . ?
C8 C9 H9 119.8 . . ?
C10 C9 H9 119.8 . . ?
C10 C9 C8 120.4(8) . . ?
C12 C11 C10 121.7(8) . . ?
C16 C11 C10 121.7(8) . . ?
C16 C11 C12 116.6(9) . . ?
C9 C8 C7 115.5(8) . . ?
C9 C8 C17 123.2(8) . . ?
C7 C8 C17 121.3(8) . . ?
N003 C10 C9 123.3(8) . . ?
N003 C10 C11 115.5(7) . . ?
C9 C10 C11 121.1(8) . . ?
C8 C7 H7 119.5 . . ?
C6 C7 C8 120.9(8) . . ?
C6 C7 H7 119.5 . . ?
N003 C6 C7 122.3(8) . . ?
N003 C6 C3 115.3(8) . . ?
C7 C6 C3 122.4(8) . . ?
C11 C12 H12 120.2 . . ?
C13 C12 C11 119.6(9) . . ?
C13 C12 H12 120.2 . . ?
C5 C4 H4 119.8 . . ?
C5 C4 C3 120.5(9) . . ?
C3 C4 H4 119.8 . . ?
N004 C5 C4 124.2(9) . . ?
N004 C5 H5 117.9 . . ?
C4 C5 H5 117.9 . . ?
C11 C16 H16 119.4 . . ?
C11 C16 C15 121.1(8) . . ?
C15 C16 H16 119.4 . . ?
C20 C17 C8 120.8(9) . . ?
C20 C17 C18 115.9(9) . . ?
C18 C17 C8 123.2(9) . . ?
C4 C3 C6 122.5(8) . . ?
C4 C3 C2 116.0(8) . . ?
C2 C3 C6 121.5(8) . . ?
N14 C15 C16 121.9(9) . . ?
N14 C15 H15 119.0 . . ?
C16 C15 H15 119.0 . . ?
O1 C22 C21 125.7(10) . . ?
O1 C22 C19 115.7(11) . . ?
C21 C22 C19 118.6(9) . . ?
N14 C13 C12 124.0(8) . . ?
N14 C13 H13 118.0 . . ?
C12 C13 H13 118.0 . . ?
C17 C20 H20 119.0 . . ?
C21 C20 C17 122.1(10) . . ?
C21 C20 H20 119.0 . . ?
C22 C21 H21 119.8 . . ?
C20 C21 C22 120.4(10) . . ?
C20 C21 H21 119.8 . . ?
C3 C2 H2 120.0 . . ?
C1 C2 C3 120.0(9) . . ?
C1 C2 H2 120.0 . . ?
N004 C1 C2 123.2(9) . . ?
N004 C1 H1 118.4 . . ?
C2 C1 H1 118.4 . . ?
C17 C18 H18 118.8 . . ?
C19 C18 C17 122.5(10) . . ?
C19 C18 H18 118.8 . . ?
C22 C19 H19 119.7 . . ?
C18 C19 C22 120.6(10) . . ?
C18 C19 H19 119.7 . . ?
O1 C23 H23A 109.5 . . ?
O1 C23 H23B 109.5 . . ?
O1 C23 H23C 109.5 . . ?
H23A C23 H23B 109.5 . . ?
H23A C23 H23C 109.5 . . ?
H23B C23 H23C 109.5 . . ?
C27 C28 H28 120.0 . . ?
C27 C28 C29 120.0 . . ?
C29 C28 H28 120.0 . . ?
C28 C27 H27 120.0 . . ?
C26 C27 C28 120.0 . . ?
C26 C27 H27 120.0 . . ?
C27 C26 H26 120.0 . . ?
C27 C26 C25 120.0 . . ?
C25 C26 H26 120.0 . . ?
C26 C25 H25 120.0 . . ?
C24 C25 C26 120.0 . . ?
C24 C25 H25 120.0 . . ?
C25 C24 C29 120.0 . . ?
C25 C24 Cl1 140(2) . . ?
C29 C24 Cl1 97(2) . . ?
C28 C29 Cl2 103(2) . . ?
C24 C29 C28 120.0 . . ?
C24 C29 Cl2 132(2) . . ?
C29 Cl2 C29 145(4) 2_656 . ?
Cl1 Cl1 C24 134(2) 2_656 . ?

loop_
_geom_bond_atom_site_label_1
_geom_bond_atom_site_label_2
_geom_bond_distance
_geom_bond_site_symmetry_2
_geom_bond_publ_flag
I1 Cu02 2.6399(13) . ?
I1 Cu02 2.6570(14) 5_767 ?
Cu02 Cu02 2.619(2) 5_767 ?
Cu02 N004 2.028(8) 8_556 ?
Cu02 N14 2.025(8) . ?
N003 C10 1.326(11) . ?
N003 C6 1.352(12) . ?
N004 C5 1.337(12) . ?
N004 C1 1.335(12) . ?
N14 C15 1.344(12) . ?
N14 C13 1.342(13) . ?
O1 C22 1.346(12) . ?
O1 C23 1.420(17) . ?
C9 H9 0.9500 . ?
C9 C8 1.391(13) . ?
C9 C10 1.379(12) . ?
C11 C10 1.501(13) . ?
C11 C12 1.389(12) . ?
C11 C16 1.376(13) . ?
C8 C7 1.403(12) . ?
C8 C17 1.455(12) . ?
C7 H7 0.9500 . ?
C7 C6 1.371(13) . ?
C6 C3 1.482(12) . ?
C12 H12 0.9500 . ?
C12 C13 1.360(14) . ?
C4 H4 0.9500 . ?
C4 C5 1.361(13) . ?
C4 C3 1.371(13) . ?
C5 H5 0.9500 . ?
C16 H16 0.9500 . ?
C16 C15 1.376(14) . ?
C17 C20 1.403(13) . ?
C17 C18 1.412(14) . ?
C3 C2 1.396(14) . ?
C15 H15 0.9500 . ?
C22 C21 1.393(16) . ?
C22 C19 1.396(16) . ?
C13 H13 0.9500 . ?
C20 H20 0.9500 . ?
C20 C21 1.381(14) . ?
C21 H21 0.9500 . ?
C2 H2 0.9500 . ?
C2 C1 1.377(14) . ?
C1 H1 0.9500 . ?
C18 H18 0.9500 . ?
C18 C19 1.361(15) . ?
C19 H19 0.9500 . ?
C23 H23A 0.9800 . ?
C23 H23B 0.9800 . ?
C23 H23C 0.9800 . ?
C28 H28 0.9500 . ?
C28 C27 1.3900 . ?
C28 C29 1.3900 . ?
C27 H27 0.9500 . ?
C27 C26 1.3900 . ?
C26 H26 0.9500 . ?
C26 C25 1.3900 . ?
C25 H25 0.9500 . ?
C25 C24 1.3900 . ?
C24 C29 1.3900 . ?
C24 Cl1 1.94(3) . ?
C29 Cl2 1.78(3) . ?
Cl1 Cl1 1.58(4) 2_656 ?
